data_7222902
loop_
_publ_author_name
'Schaefer, H.'
'Weiss, A.'
'Schaefer, G.'

_publ_section_title
;
 Die Kristallstruktur von Ammoniumtetrathioarsenat (N H4)3 As S4
;
_journal_name_full
;
Zeitschrift fuer Naturforschung, Teil B. Anorganische Chemie, Organische 
Chemie (2,1947-32,1977)
;
_journal_page_first 665
_journal_page_last 665
_journal_volume 18
_journal_year 1963
_chemical_formula_sum 'As H12 N3 S4'
_chemical_name_systematic '(N H4)3 As S4'
_space_group_IT_number 62
_symmetry_space_group_name_Hall '-P 2ac 2n'
_symmetry_space_group_name_H-M 'P n m a'
_cell_angle_alpha 90
_cell_angle_beta 90
_cell_angle_gamma 90
_cell_formula_units_Z 4
_cell_length_a 9.21
_cell_length_b 11.03
_cell_length_c 9.58
_cell_volume 973.197
_citation_journal_id_ASTM ZENBAX
_cod_data_source_file Schaefer_ZENBAX_1963_143.cif
_cod_data_source_block H12As1N3S4
_cod_original_cell_volume 973.1967
_cod_original_formula_sum 'H12 As1 N3 S4'
_cod_database_code 7222902

loop_
_symmetry_equiv_pos_as_xyz
x,y,z
-x+1/2,-y,z+1/2
x+1/2,-y+1/2,-z+1/2
-x,y+1/2,-z
-x,-y,-z
x-1/2,y,-z-1/2
-x-1/2,y-1/2,z-1/2
x,-y-1/2,z

loop_
_atom_site_label
_atom_site_type_symbol
_atom_site_fract_x
_atom_site_fract_y
_atom_site_fract_z
_atom_site_occupancy
_atom_site_U_iso_or_equiv
_atom_site_attached_hydrogens
N2 N-3 0.547 0.043 0.198 1 0.0 4
N1 N-3 0.333 0.25 0.584 1 0.0 4
S1 S-2 0.294 0.25 0.25 1 0.0 0
S3 S-2 0.16 0.091 0.96 1 0.0 0
S2 S-2 0.485 0.25 0.91 1 0.0 0
As1 As+5 0.278 0.25 0.024 1 0.0 0
